data_4340704
loop_
_publ_author_name
'Jana, Subrata'
'Shaw, Bikash Kumar'
'Bhowmik, Prasanta'
'Harms, Klaus'
'Drew, Michael G. B.'
'Chattopadhyay, Shouvik'
'Saha, Shyamal Kumar'

_publ_section_title
;
 Field-Induced Ferromagnetism and Multiferroic Behavior in End-on
 Pseudohalide-Bridged Dinuclear Copper(II) Complexes with Tridentate
 Schiff Base Blocking Ligands.
;
_journal_issue 16
_journal_name_full 'Inorganic chemistry'
_journal_page_first 8723
_journal_page_last 8734
_journal_paper_doi 10.1021/ic501353g
_journal_volume 53
_journal_year 2014
_chemical_formula_sum 'C36 H46 Cu2 N10 O2'
_chemical_formula_weight 777.92
_chemical_name_systematic
;
 ?
;
_space_group_IT_number 2
_symmetry_cell_setting triclinic
_symmetry_space_group_name_Hall '-P 1'
_symmetry_space_group_name_H-M 'P -1'
_atom_sites_solution_hydrogens geom
_atom_sites_solution_primary direct
_atom_sites_solution_secondary difmap
_audit_creation_method SHELXL-97
_cell_angle_alpha 70.450(8)
_cell_angle_beta 89.450(8)
_cell_angle_gamma 68.980(9)
_cell_formula_units_Z 1
_cell_length_a 8.8163(9)
_cell_length_b 9.4155(9)
_cell_length_c 12.5851(10)
_cell_measurement_reflns_used 6500
_cell_measurement_temperature 150(2)
_cell_measurement_theta_max 30.00
_cell_measurement_theta_min 3.46
_cell_volume 911.68(17)
_computing_cell_refinement 'Crysalis, Oxford Diffraction'
_computing_data_collection 'Crysalis, Oxford Diffraction'
_computing_data_reduction 'Crysalis, Oxford Diffraction'
_computing_molecular_graphics PLATON(Spek,2004)
_computing_publication_material 'SHELXL-97, PLATON'
_computing_structure_refinement 'SHELXL-97 (Sheldrick, 1997)'
_computing_structure_solution 'SHELXS-97 (Sheldrick, 1997)'
_diffrn_ambient_temperature 150(2)
_diffrn_measured_fraction_theta_full 0.958
_diffrn_measured_fraction_theta_max 0.958
_diffrn_measurement_device 'Oxford Diffaction X-Calibur System'
_diffrn_measurement_device_type 'CCD diffractometer'
_diffrn_measurement_method '321 frames, counting time 10 s.'
_diffrn_radiation_monochromator graphite
_diffrn_radiation_source 'fine-focus sealed tube'
_diffrn_radiation_type MoK\a
_diffrn_radiation_wavelength 0.71073
_diffrn_reflns_av_R_equivalents 0.0241
_diffrn_reflns_av_unetI/netI 0.0630
_diffrn_reflns_limit_h_max 12
_diffrn_reflns_limit_h_min -12
_diffrn_reflns_limit_k_max 9
_diffrn_reflns_limit_k_min -13
_diffrn_reflns_limit_l_max 17
_diffrn_reflns_limit_l_min -17
_diffrn_reflns_number 6500
_diffrn_reflns_theta_full 30.00
_diffrn_reflns_theta_max 30.00
_diffrn_reflns_theta_min 3.46
_diffrn_standards_decay_% n/a
_diffrn_standards_interval_count n/a
_diffrn_standards_interval_time n/a
_diffrn_standards_number n/a
_exptl_absorpt_coefficient_mu 1.214
_exptl_absorpt_correction_T_max 1.000
_exptl_absorpt_correction_T_min 0.894
_exptl_absorpt_correction_type empirical
_exptl_absorpt_process_details 'ABSPACK, Oxford Diffraction Ltd'
_exptl_crystal_colour blue
_exptl_crystal_density_diffrn 1.417
_exptl_crystal_density_method 'not measured'
_exptl_crystal_description block
_exptl_crystal_F_000 406
_exptl_crystal_size_max 0.22
_exptl_crystal_size_mid 0.18
_exptl_crystal_size_min 0.16
_refine_diff_density_max 0.449
_refine_diff_density_min -0.499
_refine_diff_density_rms 0.076
_refine_ls_extinction_method none
_refine_ls_goodness_of_fit_ref 0.926
_refine_ls_hydrogen_treatment constr
_refine_ls_matrix_type full
_refine_ls_number_parameters 229
_refine_ls_number_reflns 5110
_refine_ls_number_restraints 0
_refine_ls_restrained_S_all 0.926
_refine_ls_R_factor_all 0.0588
_refine_ls_R_factor_gt 0.0453
_refine_ls_shift/su_max 0.001
_refine_ls_shift/su_mean 0.000
_refine_ls_structure_factor_coef Fsqd
_refine_ls_weighting_details 'calc w=1/[\s^2^(Fo^2^)+(0.0506P)^2^+0.4098P] where P=(Fo^2^+2Fc^2^)/3'
_refine_ls_weighting_scheme calc
_refine_ls_wR_factor_gt 0.1007
_refine_ls_wR_factor_ref 0.1120
_reflns_number_gt 4228
_reflns_number_total 5110
_reflns_threshold_expression >2sigma(I)
_cod_data_source_file ic501353g_si_002.cif
_cod_data_source_block 4
_cod_depositor_comments 'Adding full bibliography for 4340701--4340704.cif.'
_cod_original_cell_volume 911.68(15)
_cod_original_sg_symbol_H-M P-1
_cod_database_code 4340704

loop_
_symmetry_equiv_pos_as_xyz
'x, y, z'
'-x, -y, -z'

loop_
_atom_site_label
_atom_site_type_symbol
_atom_site_fract_x
_atom_site_fract_y
_atom_site_fract_z
_atom_site_U_iso_or_equiv
_atom_site_adp_type
_atom_site_occupancy
_atom_site_symmetry_multiplicity
_atom_site_calc_flag
_atom_site_refinement_flags
Cu1 Cu 0.12756(3) 0.37045(3) 0.44348(2) 0.02150(9) Uani 1 1 d .
O11 O 0.11071(19) 0.16273(19) 0.51416(14) 0.0254(3) Uani 1 1 d .
C12 C 0.1996(3) 0.0556(3) 0.6088(2) 0.0246(5) Uani 1 1 d .
C13 C 0.1458(3) -0.0750(3) 0.6656(2) 0.0333(6) Uani 1 1 d .
H13 H 0.0577 -0.0824 0.6309 0.040 Uiso 1 1 calc R
C14 C 0.2211(3) -0.1875(3) 0.7687(2) 0.0368(6) Uani 1 1 d .
H14 H 0.1869 -0.2732 0.8020 0.044 Uiso 1 1 calc R
C15 C 0.3517(3) -0.1764(3) 0.8268(2) 0.0343(6) Uani 1 1 d .
C16 C 0.4189(4) -0.2836(3) 0.9391(3) 0.0462(8) Uani 1 1 d .
H16 H 0.3804 -0.3658 0.9739 0.055 Uiso 1 1 calc R
C17 C 0.5392(4) -0.2695(4) 0.9981(3) 0.0532(9) Uani 1 1 d .
H17 H 0.5844 -0.3431 1.0710 0.064 Uiso 1 1 calc R
C18 C 0.5928(4) -0.1426(4) 0.9467(3) 0.0481(8) Uani 1 1 d .
H18 H 0.6713 -0.1293 0.9871 0.058 Uiso 1 1 calc R
C19 C 0.5313(3) -0.0369(3) 0.8370(2) 0.0356(6) Uani 1 1 d .
H19 H 0.5680 0.0475 0.8052 0.043 Uiso 1 1 calc R
C20 C 0.4138(3) -0.0538(3) 0.7719(2) 0.0278(5) Uani 1 1 d .
C21 C 0.3470(3) 0.0538(3) 0.6551(2) 0.0239(5) Uani 1 1 d .
C22 C 0.4362(3) 0.1442(3) 0.5820(2) 0.0220(4) Uani 1 1 d .
C24 C 0.4555(3) 0.3528(3) 0.4131(2) 0.0275(5) Uani 1 1 d .
H24A H 0.5031 0.2931 0.3636 0.033 Uiso 1 1 calc R
H24B H 0.5434 0.3575 0.4558 0.033 Uiso 1 1 calc R
C25 C 0.3386(3) 0.5242(3) 0.3428(2) 0.0318(5) Uani 1 1 d .
H25A H 0.3155 0.5918 0.3892 0.038 Uiso 1 1 calc R
H25B H 0.3903 0.5707 0.2792 0.038 Uiso 1 1 calc R
C27 C 0.2104(3) 0.4492(3) 0.2102(2) 0.0321(6) Uani 1 1 d .
H27A H 0.3024 0.3457 0.2388 0.039 Uiso 1 1 calc R
H27B H 0.2395 0.5192 0.1442 0.039 Uiso 1 1 calc R
C28 C 0.0627(4) 0.4215(4) 0.1739(3) 0.0493(8) Uani 1 1 d .
H28A H 0.0327 0.3527 0.2388 0.074 Uiso 1 1 calc R
H28B H 0.0894 0.3702 0.1182 0.074 Uiso 1 1 calc R
H28C H -0.0274 0.5241 0.1417 0.074 Uiso 1 1 calc R
C29 C 0.0560(3) 0.6945(3) 0.2573(2) 0.0329(6) Uani 1 1 d .
H29A H 0.0429 0.7352 0.3195 0.039 Uiso 1 1 calc R
H29B H -0.0479 0.6904 0.2371 0.039 Uiso 1 1 calc R
C30 C 0.0926(4) 0.8161(3) 0.1555(3) 0.0487(8) Uani 1 1 d .
H30A H 0.1963 0.8200 0.1734 0.073 Uiso 1 1 calc R
H30B H 0.0081 0.9221 0.1382 0.073 Uiso 1 1 calc R
H30C H 0.0963 0.7828 0.0910 0.073 Uiso 1 1 calc R
N23 N 0.3627(2) 0.2707(2) 0.49139(17) 0.0222(4) Uani 1 1 d .
N26 N 0.1820(2) 0.5243(2) 0.29906(17) 0.0245(4) Uani 1 1 d .
C221 C 0.6215(3) 0.0788(3) 0.6039(2) 0.0280(5) Uani 1 1 d .
H22A H 0.6665 0.0768 0.5344 0.042 Uiso 1 1 calc R
H22B H 0.6607 -0.0295 0.6594 0.042 Uiso 1 1 calc R
H22C H 0.6547 0.1477 0.6319 0.042 Uiso 1 1 calc R
N1 N -0.1111(2) 0.4864(2) 0.42782(17) 0.0272(4) Uani 1 1 d .
N2 N -0.2172(2) 0.5321(2) 0.35192(17) 0.0248(4) Uani 1 1 d .
N3 N -0.3241(3) 0.5817(3) 0.2808(2) 0.0452(6) Uani 1 1 d .

loop_
_atom_site_aniso_label
_atom_site_aniso_U_11
_atom_site_aniso_U_22
_atom_site_aniso_U_33
_atom_site_aniso_U_23
_atom_site_aniso_U_13
_atom_site_aniso_U_12
Cu1 0.01863(14) 0.02037(15) 0.02169(15) -0.00498(11) 0.00337(10) -0.00539(10)
O11 0.0231(8) 0.0220(8) 0.0280(9) -0.0052(7) 0.0018(7) -0.0084(6)
C12 0.0248(11) 0.0184(10) 0.0288(12) -0.0097(9) 0.0064(9) -0.0050(8)
C13 0.0287(13) 0.0252(12) 0.0429(16) -0.0088(11) 0.0102(11) -0.0100(10)
C14 0.0370(14) 0.0245(12) 0.0402(16) -0.0037(11) 0.0149(12) -0.0094(11)
C15 0.0385(14) 0.0226(12) 0.0286(13) -0.0060(10) 0.0132(11) 0.0002(10)
C16 0.0557(19) 0.0307(14) 0.0310(15) -0.0030(11) 0.0160(14) -0.0001(13)
C17 0.060(2) 0.0460(18) 0.0248(14) -0.0072(13) 0.0048(14) 0.0081(15)
C18 0.0545(19) 0.0439(17) 0.0307(15) -0.0190(13) -0.0072(14) 0.0044(14)
C19 0.0402(15) 0.0320(13) 0.0272(13) -0.0136(11) 0.0000(11) -0.0023(11)
C20 0.0294(12) 0.0227(11) 0.0226(11) -0.0090(9) 0.0047(9) 0.0007(9)
C21 0.0262(11) 0.0183(10) 0.0253(12) -0.0101(9) 0.0037(9) -0.0040(8)
C22 0.0226(10) 0.0202(10) 0.0254(11) -0.0133(9) 0.0033(9) -0.0058(8)
C24 0.0217(11) 0.0284(12) 0.0297(13) -0.0061(10) 0.0053(9) -0.0105(9)
C25 0.0304(13) 0.0281(12) 0.0359(14) -0.0074(11) 0.0085(11) -0.0138(10)
C27 0.0336(13) 0.0323(13) 0.0268(13) -0.0100(10) 0.0107(10) -0.0090(10)
C28 0.0446(17) 0.070(2) 0.0379(17) -0.0304(16) 0.0053(14) -0.0159(16)
C29 0.0321(13) 0.0214(11) 0.0335(14) -0.0049(10) 0.0090(11) -0.0016(10)
C30 0.0509(18) 0.0276(14) 0.0490(19) 0.0005(13) 0.0148(15) -0.0070(13)
N23 0.0214(9) 0.0199(9) 0.0255(10) -0.0080(7) 0.0061(7) -0.0083(7)
N26 0.0224(9) 0.0226(9) 0.0250(10) -0.0064(8) 0.0064(8) -0.0064(8)
C221 0.0239(11) 0.0250(11) 0.0326(13) -0.0112(10) 0.0008(10) -0.0053(9)
N1 0.0212(9) 0.0301(10) 0.0231(10) -0.0085(8) 0.0011(8) -0.0024(8)
N2 0.0216(9) 0.0282(10) 0.0249(10) -0.0088(8) 0.0049(8) -0.0101(8)
N3 0.0293(12) 0.0674(18) 0.0393(14) -0.0192(13) -0.0015(10) -0.0183(12)

loop_
_atom_type_symbol
_atom_type_description
_atom_type_scat_dispersion_real
_atom_type_scat_dispersion_imag
_atom_type_scat_source
C C 0.0033 0.0016 'International Tables Vol C Tables 4.2.6.8 and 6.1.1.4'
H H 0.0000 0.0000 'International Tables Vol C Tables 4.2.6.8 and 6.1.1.4'
N N 0.0061 0.0033 'International Tables Vol C Tables 4.2.6.8 and 6.1.1.4'
O O 0.0106 0.0060 'International Tables Vol C Tables 4.2.6.8 and 6.1.1.4'
Cu Cu 0.3201 1.2651 'International Tables Vol C Tables 4.2.6.8 and 6.1.1.4'

loop_
_geom_angle_atom_site_label_1
_geom_angle_atom_site_label_2
_geom_angle_atom_site_label_3
_geom_angle
_geom_angle_site_symmetry_3
O11 Cu1 N23 89.94(7) .
O11 Cu1 N1 92.17(8) .
N23 Cu1 N1 166.05(8) .
O11 Cu1 N26 145.74(8) .
N23 Cu1 N26 86.00(8) .
N1 Cu1 N26 99.80(8) .
O11 Cu1 N1 113.06(7) 2_566
N23 Cu1 N1 86.88(7) 2_566
N1 Cu1 N1 79.60(9) 2_566
N26 Cu1 N1 100.67(8) 2_566
C12 O11 Cu1 122.54(15) .
O11 C12 C21 125.3(2) .
O11 C12 C13 115.7(2) .
C21 C12 C13 118.8(2) .
C14 C13 C12 121.3(3) .
C14 C13 H13 119.4 .
C12 C13 H13 119.4 .
C13 C14 C15 121.1(3) .
C13 C14 H14 119.5 .
C15 C14 H14 119.5 .
C16 C15 C20 119.4(3) .
C16 C15 C14 121.1(3) .
C20 C15 C14 119.5(2) .
C17 C16 C15 121.7(3) .
C17 C16 H16 119.1 .
C15 C16 H16 119.1 .
C16 C17 C18 118.8(3) .
C16 C17 H17 120.6 .
C18 C17 H17 120.6 .
C19 C18 C17 121.0(3) .
C19 C18 H18 119.5 .
C17 C18 H18 119.5 .
C18 C19 C20 121.5(3) .
C18 C19 H19 119.3 .
C20 C19 H19 119.3 .
C19 C20 C15 117.3(2) .
C19 C20 C21 123.3(2) .
C15 C20 C21 119.2(2) .
C12 C21 C20 118.2(2) .
C12 C21 C22 119.7(2) .
C20 C21 C22 121.8(2) .
N23 C22 C21 121.6(2) .
N23 C22 C221 118.5(2) .
C21 C22 C221 119.4(2) .
N23 C24 C25 108.39(19) .
N23 C24 H24A 110.0 .
C25 C24 H24A 110.0 .
N23 C24 H24B 110.0 .
C25 C24 H24B 110.0 .
H24A C24 H24B 108.4 .
N26 C25 C24 111.5(2) .
N26 C25 H25A 109.3 .
C24 C25 H25A 109.3 .
N26 C25 H25B 109.3 .
C24 C25 H25B 109.3 .
H25A C25 H25B 108.0 .
N26 C27 C28 113.3(2) .
N26 C27 H27A 108.9 .
C28 C27 H27A 108.9 .
N26 C27 H27B 108.9 .
C28 C27 H27B 108.9 .
H27A C27 H27B 107.7 .
C27 C28 H28A 109.5 .
C27 C28 H28B 109.5 .
H28A C28 H28B 109.5 .
C27 C28 H28C 109.5 .
H28A C28 H28C 109.5 .
H28B C28 H28C 109.5 .
N26 C29 C30 116.0(2) .
N26 C29 H29A 108.3 .
C30 C29 H29A 108.3 .
N26 C29 H29B 108.3 .
C30 C29 H29B 108.3 .
H29A C29 H29B 107.4 .
C29 C30 H30A 109.5 .
C29 C30 H30B 109.5 .
H30A C30 H30B 109.5 .
C29 C30 H30C 109.5 .
H30A C30 H30C 109.5 .
H30B C30 H30C 109.5 .
C22 N23 C24 121.3(2) .
C22 N23 Cu1 125.63(17) .
C24 N23 Cu1 113.12(15) .
C27 N26 C25 110.11(19) .
C27 N26 C29 112.7(2) .
C25 N26 C29 109.6(2) .
C27 N26 Cu1 109.12(15) .
C25 N26 Cu1 101.59(14) .
C29 N26 Cu1 113.16(15) .
C22 C221 H22A 109.5 .
C22 C221 H22B 109.5 .
H22A C221 H22B 109.5 .
C22 C221 H22C 109.5 .
H22A C221 H22C 109.5 .
H22B C221 H22C 109.5 .
N2 N1 Cu1 132.22(17) .
N2 N1 Cu1 121.88(15) 2_566
Cu1 N1 Cu1 100.40(9) 2_566
N3 N2 N1 176.7(3) .

loop_
_geom_bond_atom_site_label_1
_geom_bond_atom_site_label_2
_geom_bond_distance
_geom_bond_site_symmetry_2
Cu1 O11 1.9183(16) .
Cu1 N23 1.9470(19) .
Cu1 N1 1.9680(19) .
Cu1 N26 2.086(2) .
Cu1 N1 2.404(2) 2_566
O11 C12 1.303(3) .
C12 C21 1.421(3) .
C12 C13 1.440(3) .
C13 C14 1.356(4) .
C13 H13 0.9300 .
C14 C15 1.423(4) .
C14 H14 0.9300 .
C15 C16 1.414(4) .
C15 C20 1.422(4) .
C16 C17 1.369(5) .
C16 H16 0.9300 .
C17 C18 1.397(5) .
C17 H17 0.9300 .
C18 C19 1.377(4) .
C18 H18 0.9300 .
C19 C20 1.412(4) .
C19 H19 0.9300 .
C20 C21 1.458(3) .
C21 C22 1.461(3) .
C22 N23 1.300(3) .
C22 C221 1.516(3) .
C24 N23 1.472(3) .
C24 C25 1.522(3) .
C24 H24A 0.9700 .
C24 H24B 0.9700 .
C25 N26 1.491(3) .
C25 H25A 0.9700 .
C25 H25B 0.9700 .
C27 N26 1.487(3) .
C27 C28 1.519(4) .
C27 H27A 0.9700 .
C27 H27B 0.9700 .
C28 H28A 0.9600 .
C28 H28B 0.9600 .
C28 H28C 0.9600 .
C29 N26 1.499(3) .
C29 C30 1.527(4) .
C29 H29A 0.9700 .
C29 H29B 0.9700 .
C30 H30A 0.9600 .
C30 H30B 0.9600 .
C30 H30C 0.9600 .
C221 H22A 0.9600 .
C221 H22B 0.9600 .
C221 H22C 0.9600 .
N1 N2 1.194(3) .
N1 Cu1 2.404(2) 2_566
N2 N3 1.153(3) .
